data_7150861
loop_
_publ_author_name
'Maeda, Hiromitsu'
'Terasaki, Masahiro'
'Haketa, Yohei'
'Mihashi, Yuta'
'Kusunose, Yukio'

_publ_section_title
;
 BF2 complexes of \a-alkyl-substituted dipyrrolyldiketones as acyclic
 anion receptors
;
_journal_issue 3
_journal_name_full 'Organic &amp;  Biomolecular Chemistry'
_journal_page_first 433
_journal_page_last 436
_journal_paper_doi 10.1039/b718317h
_journal_volume 6
_journal_year 2008
_chemical_formula_moiety 'C15 H17 B F2 N2 O2'
_chemical_formula_sum 'C15 H17 B F2 N2 O2'
_chemical_formula_weight 306.12
_chemical_name_systematic
;
?
;
_space_group_IT_number 2
_symmetry_cell_setting triclinic
_symmetry_space_group_name_Hall '-P 1'
_symmetry_space_group_name_H-M 'P -1'
_atom_sites_solution_hydrogens geom
_atom_sites_solution_primary direct
_atom_sites_solution_secondary difmap
_audit_creation_method SHELXL-97
_cell_angle_alpha 98.48(5)
_cell_angle_beta 104.48(6)
_cell_angle_gamma 109.80(3)
_cell_formula_units_Z 4
_cell_length_a 9.272(11)
_cell_length_b 11.368(17)
_cell_length_c 16.05(3)
_cell_measurement_temperature 123(2)
_cell_volume 1490(4)
_computing_structure_refinement 'SHELXL-97 (Sheldrick, 1997)'
_computing_structure_solution 'SHELXS-97 (Sheldrick, 1990)'
_diffrn_ambient_temperature 123(2)
_diffrn_detector_area_resol_mean 10.00
_diffrn_measured_fraction_theta_full 0.935
_diffrn_measured_fraction_theta_max 0.935
_diffrn_measurement_device_type 'Rigaku RAXIS-RAPID'
_diffrn_measurement_method \w
_diffrn_radiation_monochromator graphite
_diffrn_radiation_source 'fine-focus sealed tube'
_diffrn_radiation_type MoK\a
_diffrn_radiation_wavelength 0.71075
_diffrn_reflns_av_R_equivalents 0.1076
_diffrn_reflns_av_sigmaI/netI 0.1713
_diffrn_reflns_limit_h_max 11
_diffrn_reflns_limit_h_min -11
_diffrn_reflns_limit_k_max 13
_diffrn_reflns_limit_k_min -14
_diffrn_reflns_limit_l_max 20
_diffrn_reflns_limit_l_min -20
_diffrn_reflns_number 12504
_diffrn_reflns_theta_full 27.48
_diffrn_reflns_theta_max 27.48
_diffrn_reflns_theta_min 3.02
_exptl_absorpt_coefficient_mu 0.107
_exptl_absorpt_correction_T_max 0.9790
_exptl_absorpt_correction_T_min 0.9487
_exptl_absorpt_correction_type none
_exptl_crystal_colour yellow
_exptl_crystal_density_diffrn 1.364
_exptl_crystal_density_method 'not measured'
_exptl_crystal_description prizm
_exptl_crystal_F_000 640
_exptl_crystal_size_max 0.50
_exptl_crystal_size_mid 0.30
_exptl_crystal_size_min 0.20
_refine_diff_density_max 0.411
_refine_diff_density_min -0.433
_refine_diff_density_rms 0.095
_refine_ls_extinction_method none
_refine_ls_goodness_of_fit_ref 0.995
_refine_ls_hydrogen_treatment constr
_refine_ls_matrix_type full
_refine_ls_number_parameters 401
_refine_ls_number_reflns 6399
_refine_ls_number_restraints 0
_refine_ls_restrained_S_all 0.995
_refine_ls_R_factor_all 0.1228
_refine_ls_R_factor_gt 0.0744
_refine_ls_shift/su_max 0.000
_refine_ls_shift/su_mean 0.000
_refine_ls_structure_factor_coef Fsqd
_refine_ls_weighting_details 'calc w=1/[\s^2^(Fo^2^)+(0.1080P)^2^+0.0000P] where P=(Fo^2^+2Fc^2^)/3'
_refine_ls_weighting_scheme calc
_refine_ls_wR_factor_gt 0.1738
_refine_ls_wR_factor_ref 0.2386
_reflns_number_gt 3324
_reflns_number_total 6399
_reflns_threshold_expression >2sigma(I)
_cod_data_source_file b718317h.txt
_cod_data_source_block 70616mae
_cod_original_cell_volume 1491(4)
_cod_original_sg_symbol_H-M P-1
_cod_database_code 7150861

loop_
_symmetry_equiv_pos_as_xyz
'x, y, z'
'-x, -y, -z'

loop_
_atom_site_label
_atom_site_type_symbol
_atom_site_fract_x
_atom_site_fract_y
_atom_site_fract_z
_atom_site_U_iso_or_equiv
_atom_site_adp_type
_atom_site_occupancy
_atom_site_symmetry_multiplicity
_atom_site_calc_flag
_atom_site_refinement_flags
_atom_site_disorder_assembly
_atom_site_disorder_group
C1 C 0.8519(5) -0.5986(3) -0.1680(3) 0.0437(11) Uani 1 1 d . . .
H1 H 0.9025 -0.6332 -0.1218 0.066 Uiso 1 1 calc R . .
H2 H 0.8890 -0.6117 -0.2193 0.066 Uiso 1 1 calc R . .
H3 H 0.7339 -0.6436 -0.1864 0.066 Uiso 1 1 calc R . .
C2 C 0.8992(5) -0.4543(3) -0.1311(2) 0.0303(9) Uani 1 1 d . . .
H4 H 1.0186 -0.4097 -0.1116 0.036 Uiso 1 1 calc R . .
H5 H 0.8534 -0.4189 -0.1791 0.036 Uiso 1 1 calc R . .
C3 C 0.8413(4) -0.4265(3) -0.0548(2) 0.0262(8) Uani 1 1 d . . .
C4 C 0.7596(5) -0.5065(3) -0.0100(3) 0.0300(9) Uani 1 1 d . . .
H6 H 0.7252 -0.5978 -0.0229 0.036 Uiso 1 1 calc R . .
C5 C 0.7369(4) -0.4296(3) 0.0570(2) 0.0288(9) Uani 1 1 d . . .
H7 H 0.6853 -0.4590 0.0986 0.035 Uiso 1 1 calc R . .
C6 C 0.8024(4) -0.3027(3) 0.0528(2) 0.0258(8) Uani 1 1 d . . .
C7 C 0.8157(4) -0.1841(3) 0.1051(2) 0.0241(8) Uani 1 1 d . . .
C8 C 0.7786(4) -0.1736(3) 0.1833(2) 0.0276(9) Uani 1 1 d . . .
H8 H 0.7254 -0.2489 0.2004 0.033 Uiso 1 1 calc R . .
C9 C 0.8197(4) -0.0518(3) 0.2367(2) 0.0234(8) Uani 1 1 d . . .
C10 C 0.8124(4) -0.0292(3) 0.3241(2) 0.0276(8) Uani 1 1 d . . .
C11 C 0.7589(4) -0.1134(3) 0.3744(2) 0.0294(9) Uani 1 1 d . . .
H9 H 0.7140 -0.2052 0.3553 0.035 Uiso 1 1 calc R . .
C12 C 0.7825(4) -0.0398(3) 0.4579(2) 0.0288(8) Uani 1 1 d . . .
H10 H 0.7550 -0.0725 0.5054 0.035 Uiso 1 1 calc R . .
C13 C 0.8532(4) 0.0893(3) 0.4595(2) 0.0262(8) Uani 1 1 d . . .
C14 C 0.9088(5) 0.2079(3) 0.5320(2) 0.0315(9) Uani 1 1 d . . .
H11 H 0.8642 0.2687 0.5087 0.038 Uiso 1 1 calc R . .
H12 H 1.0284 0.2503 0.5506 0.038 Uiso 1 1 calc R . .
C15 C 0.8590(5) 0.1824(4) 0.6128(3) 0.0420(10) Uani 1 1 d . . .
H13 H 0.7406 0.1423 0.5953 0.063 Uiso 1 1 calc R . .
H14 H 0.8992 0.2642 0.6579 0.063 Uiso 1 1 calc R . .
H15 H 0.9050 0.1241 0.6373 0.063 Uiso 1 1 calc R . .
C16 C 1.4667(5) 0.7639(3) 0.9114(2) 0.0320(9) Uani 1 1 d . . .
H16 H 1.4715 0.6958 0.9416 0.048 Uiso 1 1 calc R . .
H17 H 1.4363 0.8246 0.9459 0.048 Uiso 1 1 calc R . .
H18 H 1.5730 0.8102 0.9060 0.048 Uiso 1 1 calc R . .
C17 C 1.3428(5) 0.7043(3) 0.8202(3) 0.0328(9) Uani 1 1 d . . .
H19 H 1.2361 0.6565 0.8260 0.039 Uiso 1 1 calc R . .
H20 H 1.3337 0.7739 0.7914 0.039 Uiso 1 1 calc R . .
C18 C 1.3845(4) 0.6139(3) 0.7621(2) 0.0254(8) Uani 1 1 d . . .
C19 C 1.5011(4) 0.5613(3) 0.7837(2) 0.0284(8) Uani 1 1 d . . .
H21 H 1.5727 0.5750 0.8414 0.034 Uiso 1 1 calc R . .
C20 C 1.4926(4) 0.4850(3) 0.7046(2) 0.0282(8) Uani 1 1 d . . .
H22 H 1.5581 0.4376 0.6987 0.034 Uiso 1 1 calc R . .
C21 C 1.3705(4) 0.4905(3) 0.6354(2) 0.0237(8) Uani 1 1 d . . .
C22 C 1.3197(4) 0.4360(3) 0.5430(2) 0.0215(7) Uani 1 1 d . . .
C23 C 1.3788(4) 0.3547(3) 0.5036(2) 0.0247(8) Uani 1 1 d . . .
H23 H 1.4646 0.3377 0.5389 0.030 Uiso 1 1 calc R . .
C24 C 1.3142(4) 0.2973(3) 0.4127(3) 0.0249(8) Uani 1 1 d . . .
C25 C 1.3615(4) 0.2061(3) 0.3700(2) 0.0241(8) Uani 1 1 d . . .
C26 C 1.4792(4) 0.1596(3) 0.4023(3) 0.0292(9) Uani 1 1 d . . .
H24 H 1.5524 0.1863 0.4612 0.035 Uiso 1 1 calc R . .
C27 C 1.4697(4) 0.0659(3) 0.3314(2) 0.0278(8) Uani 1 1 d . . .
H25 H 1.5367 0.0182 0.3340 0.033 Uiso 1 1 calc R . .
C28 C 1.3468(4) 0.0542(3) 0.2568(2) 0.0240(8) Uani 1 1 d . . .
C29 C 1.2809(5) -0.0365(3) 0.1676(3) 0.0312(9) Uani 1 1 d . . .
H26 H 1.2449 0.0077 0.1229 0.037 Uiso 1 1 calc R . .
H27 H 1.1845 -0.1109 0.1655 0.037 Uiso 1 1 calc R . .
C30 C 1.4003(5) -0.0873(3) 0.1419(3) 0.0358(10) Uani 1 1 d . . .
H28 H 1.4931 -0.0150 0.1397 0.054 Uiso 1 1 calc R . .
H29 H 1.3468 -0.1491 0.0833 0.054 Uiso 1 1 calc R . .
H30 H 1.4379 -0.1304 0.1861 0.054 Uiso 1 1 calc R . .
N1 N 0.8654(3) -0.3036(2) -0.01601(19) 0.0243(7) Uani 1 1 d . . .
H31 H 0.9144 -0.2346 -0.0327 0.029 Uiso 1 1 calc R . .
N2 N 0.8689(4) 0.0940(3) 0.37830(19) 0.0258(7) Uani 1 1 d . . .
H32 H 0.9096 0.1656 0.3623 0.031 Uiso 1 1 calc R . .
N3 N 1.3083(3) 0.5696(2) 0.67359(19) 0.0232(7) Uani 1 1 d . . .
H33 H 1.2292 0.5888 0.6442 0.028 Uiso 1 1 calc R . .
N4 N 1.2854(3) 0.1412(2) 0.2822(2) 0.0261(7) Uani 1 1 d . . .
H34 H 1.2064 0.1541 0.2466 0.031 Uiso 1 1 calc R . .
O1 O 0.8773(3) -0.0813(2) 0.07669(15) 0.0246(6) Uani 1 1 d . . .
O2 O 0.8788(3) 0.0533(2) 0.21025(16) 0.0259(6) Uani 1 1 d . . .
O3 O 1.2044(3) 0.4653(2) 0.49521(16) 0.0274(6) Uani 1 1 d . . .
O4 O 1.1978(3) 0.3235(2) 0.36232(16) 0.0284(6) Uani 1 1 d . . .
B1 B 0.8880(5) 0.0462(4) 0.1198(3) 0.0242(9) Uani 1 1 d . . .
B2 B 1.1471(5) 0.4241(4) 0.3976(3) 0.0248(9) Uani 1 1 d . . .
F1 F 1.0371(2) 0.13766(17) 0.12557(13) 0.0308(5) Uani 1 1 d . . .
F2 F 0.7651(3) 0.07300(19) 0.06814(14) 0.0372(6) Uani 1 1 d . . .
F3 F 1.1971(3) 0.52848(18) 0.36422(14) 0.0360(6) Uani 1 1 d . . .
F4 F 0.9766(2) 0.36778(17) 0.37000(13) 0.0306(5) Uani 1 1 d . . .

loop_
_atom_site_aniso_label
_atom_site_aniso_U_11
_atom_site_aniso_U_22
_atom_site_aniso_U_33
_atom_site_aniso_U_23
_atom_site_aniso_U_13
_atom_site_aniso_U_12
C1 0.066(3) 0.031(2) 0.046(3) 0.0076(19) 0.030(3) 0.025(2)
C2 0.039(2) 0.0281(19) 0.032(2) 0.0085(17) 0.017(2) 0.0171(17)
C3 0.030(2) 0.0192(17) 0.032(2) 0.0033(15) 0.0155(19) 0.0101(15)
C4 0.039(2) 0.0197(17) 0.037(2) 0.0091(16) 0.020(2) 0.0117(16)
C5 0.042(2) 0.0208(18) 0.029(2) 0.0093(16) 0.022(2) 0.0101(16)
C6 0.032(2) 0.0224(18) 0.028(2) 0.0070(15) 0.0179(19) 0.0116(16)
C7 0.0237(19) 0.0211(17) 0.035(2) 0.0126(15) 0.0154(18) 0.0115(15)
C8 0.035(2) 0.0225(18) 0.035(2) 0.0120(16) 0.023(2) 0.0131(16)
C9 0.0220(19) 0.0254(18) 0.028(2) 0.0089(15) 0.0124(17) 0.0114(15)
C10 0.033(2) 0.0205(17) 0.036(2) 0.0090(16) 0.021(2) 0.0110(16)
C11 0.037(2) 0.0180(17) 0.037(2) 0.0051(16) 0.021(2) 0.0097(16)
C12 0.032(2) 0.0245(18) 0.029(2) 0.0054(16) 0.0131(19) 0.0084(16)
C13 0.031(2) 0.0257(18) 0.028(2) 0.0093(16) 0.0165(18) 0.0126(16)
C14 0.036(2) 0.030(2) 0.032(2) 0.0068(17) 0.016(2) 0.0131(17)
C15 0.057(3) 0.036(2) 0.034(3) 0.0039(19) 0.017(2) 0.020(2)
C16 0.036(2) 0.029(2) 0.026(2) -0.0003(17) 0.0073(19) 0.0119(17)
C17 0.033(2) 0.032(2) 0.034(2) 0.0013(18) 0.014(2) 0.0138(18)
C18 0.0212(19) 0.0228(17) 0.031(2) 0.0052(16) 0.0103(18) 0.0057(15)
C19 0.027(2) 0.0299(19) 0.031(2) 0.0069(17) 0.0120(19) 0.0127(16)
C20 0.029(2) 0.0219(18) 0.035(2) 0.0045(16) 0.0125(19) 0.0105(16)
C21 0.0256(19) 0.0172(16) 0.031(2) 0.0065(15) 0.0153(18) 0.0070(15)
C22 0.0168(18) 0.0208(17) 0.026(2) 0.0093(15) 0.0075(17) 0.0050(14)
C23 0.0222(19) 0.0192(17) 0.036(2) 0.0086(16) 0.0134(18) 0.0084(15)
C24 0.0206(19) 0.0177(16) 0.037(2) 0.0089(16) 0.0120(18) 0.0050(14)
C25 0.025(2) 0.0172(16) 0.031(2) 0.0042(15) 0.0123(18) 0.0070(15)
C26 0.028(2) 0.0281(19) 0.032(2) 0.0044(17) 0.0127(19) 0.0115(16)
C27 0.029(2) 0.0298(19) 0.029(2) 0.0039(16) 0.0136(19) 0.0151(17)
C28 0.0247(19) 0.0182(16) 0.030(2) 0.0046(15) 0.0118(18) 0.0076(15)
C29 0.035(2) 0.0228(18) 0.038(2) 0.0033(17) 0.016(2) 0.0124(16)
C30 0.042(2) 0.0234(19) 0.044(3) 0.0033(17) 0.021(2) 0.0129(18)
N1 0.0326(18) 0.0175(14) 0.0286(18) 0.0089(13) 0.0174(15) 0.0100(13)
N2 0.0318(18) 0.0210(15) 0.0274(18) 0.0064(13) 0.0168(16) 0.0083(13)
N3 0.0205(16) 0.0230(15) 0.0281(18) 0.0061(13) 0.0081(14) 0.0106(12)
N4 0.0276(17) 0.0198(14) 0.0347(19) 0.0056(13) 0.0140(16) 0.0113(13)
O1 0.0291(14) 0.0213(12) 0.0245(14) 0.0072(10) 0.0109(12) 0.0091(11)
O2 0.0333(15) 0.0189(12) 0.0276(15) 0.0085(11) 0.0149(13) 0.0082(11)
O3 0.0302(15) 0.0267(13) 0.0259(15) 0.0022(11) 0.0081(13) 0.0143(11)
O4 0.0324(15) 0.0269(13) 0.0293(15) 0.0032(11) 0.0127(13) 0.0154(12)
B1 0.018(2) 0.028(2) 0.030(2) 0.0112(19) 0.008(2) 0.0118(17)
B2 0.021(2) 0.024(2) 0.036(3) 0.0096(18) 0.014(2) 0.0130(17)
F1 0.0382(13) 0.0200(10) 0.0331(13) 0.0082(9) 0.0183(11) 0.0045(9)
F2 0.0445(14) 0.0376(13) 0.0312(13) 0.0045(10) 0.0086(12) 0.0223(11)
F3 0.0501(15) 0.0258(11) 0.0417(15) 0.0142(10) 0.0246(12) 0.0170(10)
F4 0.0218(11) 0.0303(11) 0.0365(14) 0.0009(10) 0.0052(11) 0.0128(9)

loop_
_atom_type_symbol
_atom_type_description
_atom_type_scat_dispersion_real
_atom_type_scat_dispersion_imag
_atom_type_scat_source
C C 0.0033 0.0016 'International Tables Vol C Tables 4.2.6.8 and 6.1.1.4'
H H 0.0000 0.0000 'International Tables Vol C Tables 4.2.6.8 and 6.1.1.4'
B B 0.0013 0.0007 'International Tables Vol C Tables 4.2.6.8 and 6.1.1.4'
F F 0.0171 0.0103 'International Tables Vol C Tables 4.2.6.8 and 6.1.1.4'
N N 0.0061 0.0033 'International Tables Vol C Tables 4.2.6.8 and 6.1.1.4'
O O 0.0106 0.0060 'International Tables Vol C Tables 4.2.6.8 and 6.1.1.4'

loop_
_geom_angle_atom_site_label_1
_geom_angle_atom_site_label_2
_geom_angle_atom_site_label_3
_geom_angle
_geom_angle_site_symmetry_1
_geom_angle_site_symmetry_3
_geom_angle_publ_flag
C2 C1 H1 109.5 . . ?
C2 C1 H2 109.5 . . ?
H1 C1 H2 109.5 . . ?
C2 C1 H3 109.5 . . ?
H1 C1 H3 109.5 . . ?
H2 C1 H3 109.5 . . ?
C3 C2 C1 112.8(3) . . ?
C3 C2 H4 109.0 . . ?
C1 C2 H4 109.0 . . ?
C3 C2 H5 109.0 . . ?
C1 C2 H5 109.0 . . ?
H4 C2 H5 107.8 . . ?
N1 C3 C4 107.1(3) . . ?
N1 C3 C2 121.1(3) . . ?
C4 C3 C2 131.8(3) . . ?
C3 C4 C5 107.9(3) . . ?
C3 C4 H6 126.0 . . ?
C5 C4 H6 126.0 . . ?
C6 C5 C4 108.1(3) . . ?
C6 C5 H7 126.0 . . ?
C4 C5 H7 126.0 . . ?
N1 C6 C5 106.7(3) . . ?
N1 C6 C7 120.8(3) . . ?
C5 C6 C7 132.5(3) . . ?
O1 C7 C8 121.2(3) . . ?
O1 C7 C6 114.9(3) . . ?
C8 C7 C6 123.7(3) . . ?
C7 C8 C9 119.3(3) . . ?
C7 C8 H8 120.3 . . ?
C9 C8 H8 120.3 . . ?
O2 C9 C8 121.3(3) . . ?
O2 C9 C10 114.7(3) . . ?
C8 C9 C10 123.9(3) . . ?
N2 C10 C11 106.3(3) . . ?
N2 C10 C9 122.2(3) . . ?
C11 C10 C9 131.5(3) . . ?
C10 C11 C12 107.9(3) . . ?
C10 C11 H9 126.0 . . ?
C12 C11 H9 126.0 . . ?
C13 C12 C11 108.1(3) . . ?
C13 C12 H10 126.0 . . ?
C11 C12 H10 126.0 . . ?
N2 C13 C12 107.1(3) . . ?
N2 C13 C14 122.2(3) . . ?
C12 C13 C14 130.8(3) . . ?
C13 C14 C15 113.5(3) . . ?
C13 C14 H11 108.9 . . ?
C15 C14 H11 108.9 . . ?
C13 C14 H12 108.9 . . ?
C15 C14 H12 108.9 . . ?
H11 C14 H12 107.7 . . ?
C14 C15 H13 109.5 . . ?
C14 C15 H14 109.5 . . ?
H13 C15 H14 109.5 . . ?
C14 C15 H15 109.5 . . ?
H13 C15 H15 109.5 . . ?
H14 C15 H15 109.5 . . ?
C17 C16 H16 109.5 . . ?
C17 C16 H17 109.5 . . ?
H16 C16 H17 109.5 . . ?
C17 C16 H18 109.5 . . ?
H16 C16 H18 109.5 . . ?
H17 C16 H18 109.5 . . ?
C18 C17 C16 112.6(3) . . ?
C18 C17 H19 109.1 . . ?
C16 C17 H19 109.1 . . ?
C18 C17 H20 109.1 . . ?
C16 C17 H20 109.1 . . ?
H19 C17 H20 107.8 . . ?
N3 C18 C19 107.5(3) . . ?
N3 C18 C17 122.3(3) . . ?
C19 C18 C17 130.2(4) . . ?
C20 C19 C18 107.2(3) . . ?
C20 C19 H21 126.4 . . ?
C18 C19 H21 126.4 . . ?
C19 C20 C21 108.0(3) . . ?
C19 C20 H22 126.0 . . ?
C21 C20 H22 126.0 . . ?
N3 C21 C20 106.4(3) . . ?
N3 C21 C22 123.3(3) . . ?
C20 C21 C22 130.3(3) . . ?
O3 C22 C23 121.1(3) . . ?
O3 C22 C21 114.7(3) . . ?
C23 C22 C21 124.1(3) . . ?
C22 C23 C24 120.7(3) . . ?
C22 C23 H23 119.6 . . ?
C24 C23 H23 119.6 . . ?
O4 C24 C23 120.1(3) . . ?
O4 C24 C25 116.7(3) . . ?
C23 C24 C25 123.1(3) . . ?
N4 C25 C26 106.6(3) . . ?
N4 C25 C24 122.2(3) . . ?
C26 C25 C24 131.2(4) . . ?
C25 C26 C27 107.0(4) . . ?
C25 C26 H24 126.5 . . ?
C27 C26 H24 126.5 . . ?
C28 C27 C26 108.8(3) . . ?
C28 C27 H25 125.6 . . ?
C26 C27 H25 125.6 . . ?
N4 C28 C27 105.9(3) . . ?
N4 C28 C29 123.9(3) . . ?
C27 C28 C29 130.1(3) . . ?
C28 C29 C30 114.3(3) . . ?
C28 C29 H26 108.7 . . ?
C30 C29 H26 108.7 . . ?
C28 C29 H27 108.7 . . ?
C30 C29 H27 108.7 . . ?
H26 C29 H27 107.6 . . ?
C29 C30 H28 109.5 . . ?
C29 C30 H29 109.5 . . ?
H28 C30 H29 109.5 . . ?
C29 C30 H30 109.5 . . ?
H28 C30 H30 109.5 . . ?
H29 C30 H30 109.5 . . ?
C3 N1 C6 110.2(3) . . ?
C3 N1 H31 124.9 . . ?
C6 N1 H31 124.9 . . ?
C13 N2 C10 110.7(3) . . ?
C13 N2 H32 124.7 . . ?
C10 N2 H32 124.7 . . ?
C18 N3 C21 111.0(3) . . ?
C18 N3 H33 124.5 . . ?
C21 N3 H33 124.5 . . ?
C28 N4 C25 111.7(3) . . ?
C28 N4 H34 124.1 . . ?
C25 N4 H34 124.1 . . ?
C7 O1 B1 121.2(3) . . ?
C9 O2 B1 121.4(3) . . ?
C22 O3 B2 121.3(3) . . ?
C24 O4 B2 121.7(3) . . ?
F2 B1 F1 109.4(3) . . ?
F2 B1 O2 110.2(3) . . ?
F1 B1 O2 108.0(3) . . ?
F2 B1 O1 109.2(3) . . ?
F1 B1 O1 107.8(3) . . ?
O2 B1 O1 112.2(3) . . ?
F3 B2 F4 109.9(3) . . ?
F3 B2 O3 109.7(3) . . ?
F4 B2 O3 107.2(3) . . ?
F3 B2 O4 110.8(3) . . ?
F4 B2 O4 106.0(3) . . ?
O3 B2 O4 113.1(3) . . ?

loop_
_geom_bond_atom_site_label_1
_geom_bond_atom_site_label_2
_geom_bond_distance
_geom_bond_site_symmetry_2
_geom_bond_publ_flag
C1 C2 1.527(5) . ?
C1 H1 0.9800 . ?
C1 H2 0.9800 . ?
C1 H3 0.9800 . ?
C2 C3 1.490(5) . ?
C2 H4 0.9900 . ?
C2 H5 0.9900 . ?
C3 N1 1.361(4) . ?
C3 C4 1.383(5) . ?
C4 C5 1.389(5) . ?
C4 H6 0.9500 . ?
C5 C6 1.382(5) . ?
C5 H7 0.9500 . ?
C6 N1 1.374(4) . ?
C6 C7 1.428(5) . ?
C7 O1 1.318(4) . ?
C7 C8 1.381(5) . ?
C8 C9 1.387(5) . ?
C8 H8 0.9500 . ?
C9 O2 1.315(4) . ?
C9 C10 1.412(5) . ?
C10 N2 1.381(4) . ?
C10 C11 1.386(5) . ?
C11 C12 1.395(5) . ?
C11 H9 0.9500 . ?
C12 C13 1.383(5) . ?
C12 H10 0.9500 . ?
C13 N2 1.355(5) . ?
C13 C14 1.484(5) . ?
C14 C15 1.516(5) . ?
C14 H11 0.9900 . ?
C14 H12 0.9900 . ?
C15 H13 0.9800 . ?
C15 H14 0.9800 . ?
C15 H15 0.9800 . ?
C16 C17 1.504(6) . ?
C16 H16 0.9800 . ?
C16 H17 0.9800 . ?
C16 H18 0.9800 . ?
C17 C18 1.498(5) . ?
C17 H19 0.9900 . ?
C17 H20 0.9900 . ?
C18 N3 1.348(5) . ?
C18 C19 1.399(5) . ?
C19 C20 1.397(5) . ?
C19 H21 0.9500 . ?
C20 C21 1.399(5) . ?
C20 H22 0.9500 . ?
C21 N3 1.371(4) . ?
C21 C22 1.409(5) . ?
C22 O3 1.322(4) . ?
C22 C23 1.378(4) . ?
C23 C24 1.390(5) . ?
C23 H23 0.9500 . ?
C24 O4 1.326(4) . ?
C24 C25 1.410(4) . ?
C25 N4 1.367(5) . ?
C25 C26 1.389(5) . ?
C26 C27 1.403(5) . ?
C26 H24 0.9500 . ?
C27 C28 1.385(5) . ?
C27 H25 0.9500 . ?
C28 N4 1.358(4) . ?
C28 C29 1.479(5) . ?
C29 C30 1.523(4) . ?
C29 H26 0.9900 . ?
C29 H27 0.9900 . ?
C30 H28 0.9800 . ?
C30 H29 0.9800 . ?
C30 H30 0.9800 . ?
N1 H31 0.8800 . ?
N2 H32 0.8800 . ?
N3 H33 0.8800 . ?
N4 H34 0.8800 . ?
O1 B1 1.471(5) . ?
O2 B1 1.467(5) . ?
O3 B2 1.468(5) . ?
O4 B2 1.469(4) . ?
B1 F2 1.385(5) . ?
B1 F1 1.392(4) . ?
B2 F3 1.360(4) . ?
B2 F4 1.409(5) . ?

loop_
_geom_torsion_atom_site_label_1
_geom_torsion_atom_site_label_2
_geom_torsion_atom_site_label_3
_geom_torsion_atom_site_label_4
_geom_torsion
_geom_torsion_site_symmetry_1
_geom_torsion_site_symmetry_2
_geom_torsion_site_symmetry_3
_geom_torsion_site_symmetry_4
_geom_torsion_publ_flag
C1 C2 C3 N1 -176.9(3) . . . . ?
C1 C2 C3 C4 3.0(6) . . . . ?
N1 C3 C4 C5 -0.8(4) . . . . ?
C2 C3 C4 C5 179.4(4) . . . . ?
C3 C4 C5 C6 0.8(4) . . . . ?
C4 C5 C6 N1 -0.6(4) . . . . ?
C4 C5 C6 C7 -179.0(4) . . . . ?
N1 C6 C7 O1 6.2(5) . . . . ?
C5 C6 C7 O1 -175.5(4) . . . . ?
N1 C6 C7 C8 -169.3(3) . . . . ?
C5 C6 C7 C8 8.9(7) . . . . ?
O1 C7 C8 C9 -5.6(5) . . . . ?
C6 C7 C8 C9 169.7(3) . . . . ?
C7 C8 C9 O2 6.8(5) . . . . ?
C7 C8 C9 C10 -169.0(3) . . . . ?
O2 C9 C10 N2 -2.4(5) . . . . ?
C8 C9 C10 N2 173.6(3) . . . . ?
O2 C9 C10 C11 -180.0(4) . . . . ?
C8 C9 C10 C11 -3.9(6) . . . . ?
N2 C10 C11 C12 0.6(4) . . . . ?
C9 C10 C11 C12 178.4(4) . . . . ?
C10 C11 C12 C13 -1.1(4) . . . . ?
C11 C12 C13 N2 1.2(4) . . . . ?
C11 C12 C13 C14 -177.8(4) . . . . ?
N2 C13 C14 C15 171.9(3) . . . . ?
C12 C13 C14 C15 -9.2(6) . . . . ?
C16 C17 C18 N3 -166.9(3) . . . . ?
C16 C17 C18 C19 12.2(5) . . . . ?
N3 C18 C19 C20 0.5(4) . . . . ?
C17 C18 C19 C20 -178.7(3) . . . . ?
C18 C19 C20 C21 -0.4(4) . . . . ?
C19 C20 C21 N3 0.1(4) . . . . ?
C19 C20 C21 C22 176.6(3) . . . . ?
N3 C21 C22 O3 -1.0(4) . . . . ?
C20 C21 C22 O3 -176.9(3) . . . . ?
N3 C21 C22 C23 -178.9(3) . . . . ?
C20 C21 C22 C23 5.2(5) . . . . ?
O3 C22 C23 C24 -2.5(5) . . . . ?
C21 C22 C23 C24 175.3(3) . . . . ?
C22 C23 C24 O4 2.0(5) . . . . ?
C22 C23 C24 C25 -175.1(3) . . . . ?
O4 C24 C25 N4 -3.9(5) . . . . ?
C23 C24 C25 N4 173.3(3) . . . . ?
O4 C24 C25 C26 178.7(3) . . . . ?
C23 C24 C25 C26 -4.1(5) . . . . ?
N4 C25 C26 C27 -0.1(4) . . . . ?
C24 C25 C26 C27 177.6(3) . . . . ?
C25 C26 C27 C28 -0.6(4) . . . . ?
C26 C27 C28 N4 1.0(4) . . . . ?
C26 C27 C28 C29 -175.3(3) . . . . ?
N4 C28 C29 C30 158.1(3) . . . . ?
C27 C28 C29 C30 -26.1(5) . . . . ?
C4 C3 N1 C6 0.4(4) . . . . ?
C2 C3 N1 C6 -179.7(3) . . . . ?
C5 C6 N1 C3 0.1(4) . . . . ?
C7 C6 N1 C3 178.7(3) . . . . ?
C12 C13 N2 C10 -0.9(4) . . . . ?
C14 C13 N2 C10 178.2(3) . . . . ?
C11 C10 N2 C13 0.2(4) . . . . ?
C9 C10 N2 C13 -177.9(3) . . . . ?
C19 C18 N3 C21 -0.5(4) . . . . ?
C17 C18 N3 C21 178.8(3) . . . . ?
C20 C21 N3 C18 0.2(3) . . . . ?
C22 C21 N3 C18 -176.5(3) . . . . ?
C27 C28 N4 C25 -1.2(4) . . . . ?
C29 C28 N4 C25 175.5(3) . . . . ?
C26 C25 N4 C28 0.8(4) . . . . ?
C24 C25 N4 C28 -177.2(3) . . . . ?
C8 C7 O1 B1 -8.7(5) . . . . ?
C6 C7 O1 B1 175.6(3) . . . . ?
C8 C9 O2 B1 6.5(5) . . . . ?
C10 C9 O2 B1 -177.4(3) . . . . ?
C23 C22 O3 B2 -6.7(4) . . . . ?
C21 C22 O3 B2 175.3(3) . . . . ?
C23 C24 O4 B2 7.6(4) . . . . ?
C25 C24 O4 B2 -175.1(3) . . . . ?
C9 O2 B1 F2 103.0(3) . . . . ?
C9 O2 B1 F1 -137.6(3) . . . . ?
C9 O2 B1 O1 -18.9(4) . . . . ?
C7 O1 B1 F2 -102.4(4) . . . . ?
C7 O1 B1 F1 138.8(3) . . . . ?
C7 O1 B1 O2 20.0(4) . . . . ?
C22 O3 B2 F3 -109.4(3) . . . . ?
C22 O3 B2 F4 131.3(3) . . . . ?
C22 O3 B2 O4 14.8(4) . . . . ?
C24 O4 B2 F3 108.3(4) . . . . ?
C24 O4 B2 F4 -132.5(3) . . . . ?
C24 O4 B2 O3 -15.3(4) . . . . ?
